data_7211040
loop_
_publ_author_name
'Tominaka, Satoshi'
'Henke, Sebastian'
'Cheetham, Anthony K.'

_publ_section_title
;
 Coordination polymers of alkali metal trithiocyanurates: structure
 determinations and ionic conductivity measurements using single crystals
;
_journal_issue 45
_journal_name_full CrystEngComm
_journal_page_first 9400
_journal_paper_doi 10.1039/c3ce41150h
_journal_volume 15
_journal_year 2013
_chemical_formula_moiety 'C6 H8 K2 N6 O2 S6'
_chemical_formula_sum 'C6 H8 K2 N6 O2 S6'
_chemical_formula_weight 466.74
_chemical_name_systematic
;
 ? 
;
_space_group_crystal_system triclinic
_space_group_IT_number 2
_space_group_name_Hall '-P 1'
_space_group_name_H-M_alt 'P -1'
_symmetry_space_group_name_Hall '-P 1'
_symmetry_space_group_name_H-M 'P -1'
_atom_sites_solution_hydrogens geom
_atom_sites_solution_primary iterative
_atom_sites_solution_secondary difmap
_audit_creation_date 2013-06-13
_audit_creation_method
;
  Olex2 1.2
  (compiled Apr 23 2013 17:54:37, GUI svn.r4466)
;
_cell_angle_alpha 76.285(3)
_cell_angle_beta 80.914(4)
_cell_angle_gamma 87.551(4)
_cell_formula_units_Z 2
_cell_length_a 7.3438(4)
_cell_length_b 10.3247(4)
_cell_length_c 11.6813(5)
_cell_measurement_reflns_used 5620
_cell_measurement_temperature 298.6(2)
_cell_measurement_theta_max 71.1960
_cell_measurement_theta_min 3.9250
_cell_volume 849.64(7)
_computing_cell_refinement
;
CrysAlisPro, Agilent Technologies,
Version 1.171.36.28 (release 01-02-2013 CrysAlis171 .NET)
(compiled Feb  1 2013,16:14:44)
;
_computing_data_collection
;
CrysAlisPro, Agilent Technologies,
Version 1.171.36.28 (release 01-02-2013 CrysAlis171 .NET)
(compiled Feb  1 2013,16:14:44)
;
_computing_data_reduction
;
CrysAlisPro, Agilent Technologies,
Version 1.171.36.28 (release 01-02-2013 CrysAlis171 .NET)
(compiled Feb  1 2013,16:14:44)
;
_computing_molecular_graphics
;
O. V. Dolomanov, L. J. Bourhis, R. J. Gildea, J. A. K. Howard and H. Puschmann,
OLEX2: a complete structure solution, refinement and analysis program.
J. Appl. Cryst. (2009). 42, 339-341.
;
_computing_publication_material
;
O. V. Dolomanov, L. J. Bourhis, R. J. Gildea, J. A. K. Howard and H. Puschmann,
OLEX2: a complete structure solution, refinement and analysis program.
J. Appl. Cryst. (2009). 42, 339-341.
;
_computing_structure_refinement
;
SHELXL, G.M. Sheldrick, Acta Cryst.
(2008). A64, 112-122
;
_computing_structure_solution
;
olex2.solve (L.J. Bourhis, O.V. Dolomanov, R.J. Gildea, J.A.K. Howard,
H. Puschmann, in preparation, 2011)
;
_diffrn_ambient_temperature 298.6(2)
_diffrn_detector_area_resol_mean 16.1183
_diffrn_measured_fraction_theta_full 0.9755
_diffrn_measured_fraction_theta_max 0.9918
_diffrn_measurement_details
;
  1 omega  -22.00   33.00   1.0000    1.0000
omega____ theta____ kappa____ phi______ frames
    -        0.0000  -99.0000 -120.0000 55

  2 omega   41.00   69.00   1.0000    1.0000
omega____ theta____ kappa____ phi______ frames
    -        0.0000 -178.0000  120.0000 28

  3 omega   -2.00   25.00   1.0000    1.0000
omega____ theta____ kappa____ phi______ frames
    -        0.0000  -37.0000  -30.0000 27

  4 omega  -50.00  -18.00   1.0000    1.0000
omega____ theta____ kappa____ phi______ frames
    -        0.0000  -37.0000  -30.0000 32

  5 omega  -70.00   -4.00   1.0000    1.0000
omega____ theta____ kappa____ phi______ frames
    -      -54.7500   57.0000  -60.0000 66

  6 omega  -90.00  -29.00   1.0000    1.0000
omega____ theta____ kappa____ phi______ frames
    -      -54.7500  138.0000  -67.0000 61

  7 omega -126.00  -32.00   1.0000    1.0000
omega____ theta____ kappa____ phi______ frames
    -      -54.7500  -37.0000  120.0000 94

  8 omega   95.00  124.00   1.0000    1.0000
omega____ theta____ kappa____ phi______ frames
    -       54.7500   77.0000  150.0000 29

  9 omega   87.00  125.00   1.0000    1.0000
omega____ theta____ kappa____ phi______ frames
    -       54.7500  125.0000   90.0000 38

 10 omega   83.00  122.00   1.0000    1.0000
omega____ theta____ kappa____ phi______ frames
    -       54.7500  125.0000 -180.0000 39

 11 omega  -72.00  -20.00   1.0000    2.0000
omega____ theta____ kappa____ phi______ frames
    -      -64.0000   25.0000  -60.0000 52

 12 omega  -17.00    9.00   1.0000    2.0000
omega____ theta____ kappa____ phi______ frames
    -      -64.0000   25.0000  -60.0000 26

 13 omega -139.00  -63.00   1.0000    2.0000
omega____ theta____ kappa____ phi______ frames
    -      -64.0000  178.0000    0.0000 76

 14 omega   47.00   73.00   1.0000    2.0000
omega____ theta____ kappa____ phi______ frames
    -      109.5000 -111.0000 -180.0000 26

 15 omega  104.00  139.00   1.0000    2.0000
omega____ theta____ kappa____ phi______ frames
    -      109.5000  -77.0000 -120.0000 35

 16 omega   37.00   62.00   1.0000    2.0000
omega____ theta____ kappa____ phi______ frames
    -      109.5000  -37.0000  -90.0000 25

 17 omega   40.00   65.00   1.0000    2.0000
omega____ theta____ kappa____ phi______ frames
    -      109.5000  -37.0000 -150.0000 25

 18 omega   95.00  137.00   1.0000    2.0000
omega____ theta____ kappa____ phi______ frames
    -      109.5000   50.0000 -150.0000 42

 19 omega   43.00   71.00   1.0000    2.0000
omega____ theta____ kappa____ phi______ frames
    -      109.5000  -25.0000  120.0000 28

 20 omega   94.00  130.00   1.0000    2.0000
omega____ theta____ kappa____ phi______ frames
    -      109.5000  -63.0000    0.0000 36

 21 omega   93.00  178.00   1.0000    2.0000
omega____ theta____ kappa____ phi______ frames
    -      109.5000   50.0000  -60.0000 85

 22 omega   37.00   62.00   1.0000    2.0000
omega____ theta____ kappa____ phi______ frames
    -      109.5000  -37.0000 -180.0000 25

 23 omega   62.00   88.00   1.0000    2.0000
omega____ theta____ kappa____ phi______ frames
    -      109.5000  -15.0000  114.6601 26

 24 omega   67.00  142.00   1.0000    2.0000
omega____ theta____ kappa____ phi______ frames
    -      109.5000  -91.0000  120.0000 75

 25 omega   48.00  117.00   1.0000    2.0000
omega____ theta____ kappa____ phi______ frames
    -      109.5000  -63.0000  120.0000 69

 26 omega   48.00   94.00   1.0000    2.0000
omega____ theta____ kappa____ phi______ frames
    -      109.5000  -77.0000 -120.0000 46

 27 omega   67.00  147.00   1.0000    2.0000
omega____ theta____ kappa____ phi______ frames
    -      109.5000  -91.0000  -60.0000 80

 28 omega   90.00  132.00   1.0000    2.0000
omega____ theta____ kappa____ phi______ frames
    -      109.5000   50.0000  120.0000 42

 29 omega  151.00  177.00   1.0000    2.0000
omega____ theta____ kappa____ phi______ frames
    -      109.5000   50.0000  120.0000 26

 30 omega   37.00   63.00   1.0000    2.0000
omega____ theta____ kappa____ phi______ frames
    -      109.5000  -37.0000   30.0000 26

 31 omega  139.00  174.00   1.0000    2.0000
omega____ theta____ kappa____ phi______ frames
    -      109.5000   50.0000  150.0000 35

 32 omega  132.00  178.00   1.0000    2.0000
omega____ theta____ kappa____ phi______ frames
    -      109.5000   37.0000 -120.0000 46

 33 omega  104.00  129.00   1.0000    2.0000
omega____ theta____ kappa____ phi______ frames
    -      109.5000  -63.0000 -180.0000 25

 34 omega   71.00  122.00   1.0000    2.0000
omega____ theta____ kappa____ phi______ frames
    -      109.5000  -91.0000   30.0000 51

 35 omega   37.00   62.00   1.0000    2.0000
omega____ theta____ kappa____ phi______ frames
    -      109.5000  -25.0000 -180.0000 25

 36 omega   80.00  121.00   1.0000    2.0000
omega____ theta____ kappa____ phi______ frames
    -      109.5000  111.0000  -30.0000 41

 37 omega   42.00   71.00   1.0000    2.0000
omega____ theta____ kappa____ phi______ frames
    -      109.5000  -25.0000  150.0000 29

 38 omega   47.00   83.00   1.0000    2.0000
omega____ theta____ kappa____ phi______ frames
    -      109.5000  -50.0000  -60.0000 36

 39 omega   75.00  117.00   1.0000    2.0000
omega____ theta____ kappa____ phi______ frames
    -      109.5000   25.0000   90.0000 42

 40 omega   88.00  120.00   1.0000    2.0000
omega____ theta____ kappa____ phi______ frames
    -      109.5000   50.0000  150.0000 32

 41 omega   42.00   71.00   1.0000    2.0000
omega____ theta____ kappa____ phi______ frames
    -      109.5000  -63.0000    0.0000 29

 42 omega  129.00  163.00   1.0000    2.0000
omega____ theta____ kappa____ phi______ frames
    -      109.5000  -15.0000  114.6601 34

 43 omega   99.00  133.00   1.0000    2.0000
omega____ theta____ kappa____ phi______ frames
    -      109.5000  178.0000  120.0000 34

 44 omega   64.00   90.00   1.0000    2.0000
omega____ theta____ kappa____ phi______ frames
    -      109.5000  -91.0000 -150.0000 26

 45 omega   87.00  113.00   1.0000    2.0000
omega____ theta____ kappa____ phi______ frames
    -      109.5000  -93.0000 -175.2424 26

 46 omega   32.00   77.00   1.0000    1.0000
omega____ theta____ kappa____ phi______ frames
    -        0.0000 -178.0000 -120.0000 45

 47 omega  -69.00   21.00   1.0000    1.0000
omega____ theta____ kappa____ phi______ frames
    -        0.0000  -57.0000  150.0000 90

 48 omega   32.00   77.00   1.0000    1.0000
omega____ theta____ kappa____ phi______ frames
    -        0.0000 -178.0000 -150.0000 45

 49 omega -125.00  -25.00   1.0000    1.0000
omega____ theta____ kappa____ phi______ frames
    -      -54.7500  -77.0000 -150.0000 100

 50 omega -125.00  -25.00   1.0000    1.0000
omega____ theta____ kappa____ phi______ frames
    -      -54.7500  -77.0000   90.0000 100

 51 omega -125.00  -25.00   1.0000    1.0000
omega____ theta____ kappa____ phi______ frames
    -      -54.7500  -77.0000    0.0000 100

 52 omega -125.00  -25.00   1.0000    1.0000
omega____ theta____ kappa____ phi______ frames
    -      -54.7500  -77.0000   30.0000 100

 53 omega -124.00  -33.00   1.0000    1.0000
omega____ theta____ kappa____ phi______ frames
    -      -54.7500  -57.0000  -90.0000 91

 54 omega   73.00  126.00   1.0000    1.0000
omega____ theta____ kappa____ phi______ frames
    -       54.7500  125.0000  -90.0000 53

 55 omega -134.00  -75.00   1.0000    2.0000
omega____ theta____ kappa____ phi______ frames
    -      -64.0000  -77.0000  150.0000 59

 56 omega   84.00  178.00   1.0000    2.0000
omega____ theta____ kappa____ phi______ frames
    -      109.5000   37.0000   30.0000 94

 57 omega   79.00  178.00   1.0000    2.0000
omega____ theta____ kappa____ phi______ frames
    -      109.5000   77.0000  -30.0000 99

 58 omega   88.00  123.00   1.0000    2.0000
omega____ theta____ kappa____ phi______ frames
    -      109.5000   50.0000   90.0000 35
;
_diffrn_measurement_device_type 'Xcalibur, Eos, Gemini ultra'
_diffrn_measurement_method '\w scans'
_diffrn_orient_matrix_UB_11 0.0059621000
_diffrn_orient_matrix_UB_12 0.1526770000
_diffrn_orient_matrix_UB_13 -0.0189048000
_diffrn_orient_matrix_UB_21 0.0267706000
_diffrn_orient_matrix_UB_22 0.0151647000
_diffrn_orient_matrix_UB_23 -0.1360086000
_diffrn_orient_matrix_UB_31 -0.2106692000
_diffrn_orient_matrix_UB_32 0.0071019000
_diffrn_orient_matrix_UB_33 0.0032729000
_diffrn_radiation_monochromator mirror
_diffrn_radiation_type 'Cu K\a'
_diffrn_radiation_wavelength 1.5418
_diffrn_reflns_av_R_equivalents 0.0385
_diffrn_reflns_av_unetI/netI 0.0281
_diffrn_reflns_limit_h_max 6
_diffrn_reflns_limit_h_min -8
_diffrn_reflns_limit_k_max 12
_diffrn_reflns_limit_k_min -12
_diffrn_reflns_limit_l_max 14
_diffrn_reflns_limit_l_min -14
_diffrn_reflns_number 10459
_diffrn_reflns_theta_full 71.9829
_diffrn_reflns_theta_max 71.22
_diffrn_reflns_theta_min 3.94
_diffrn_source 'Enhance Ultra (Cu) X-ray Source'
_exptl_absorpt_coefficient_mu 11.961
_exptl_absorpt_correction_T_max 0.498
_exptl_absorpt_correction_T_min 0.098
_exptl_absorpt_correction_type analytical
_exptl_absorpt_process_details
;
CrysAlisPro, Agilent Technologies,
Version 1.171.36.28 (release 01-02-2013 CrysAlis171 .NET)
(compiled Feb  1 2013,16:14:44)
Analytical numeric absorption correction using a multifaceted crystal
            model based on expressions derived by R.C. Clark & J.S. Reid.
(Clark, R. C. & Reid, J. S. (1995). Acta Cryst. A51, 887-897)
;
_exptl_crystal_colour 'clear colourless'
_exptl_crystal_colour_lustre clear
_exptl_crystal_colour_primary colourless
_exptl_crystal_density_diffrn 1.824
_exptl_crystal_density_method 'not measured'
_exptl_crystal_description rhombohedral
_exptl_crystal_F_000 472
_exptl_crystal_size_max 0.5209
_exptl_crystal_size_mid 0.1775
_exptl_crystal_size_min 0.0688
_refine_diff_density_max 0.361
_refine_diff_density_min -0.481
_refine_diff_density_rms 0.086
_refine_ls_extinction_method none
_refine_ls_goodness_of_fit_ref 1.054
_refine_ls_hydrogen_treatment mixed
_refine_ls_matrix_type full
_refine_ls_number_parameters 215
_refine_ls_number_reflns 3266
_refine_ls_number_restraints 6
_refine_ls_restrained_S_all 1.055
_refine_ls_R_factor_all 0.0401
_refine_ls_R_factor_gt 0.0372
_refine_ls_shift/su_max 0.000
_refine_ls_shift/su_mean 0.000
_refine_ls_structure_factor_coef Fsqd
_refine_ls_weighting_details 'calc w=1/[\s^2^(Fo^2^)+(0.0710P)^2^+0.0613P] where P=(Fo^2^+2Fc^2^)/3'
_refine_ls_weighting_scheme calc
_refine_ls_wR_factor_gt 0.1028
_refine_ls_wR_factor_ref 0.1066
_reflns_number_gt 2968
_reflns_number_total 3266
_reflns_threshold_expression >2sigma(I)
_cod_data_source_file c3ce41150h.txt
_cod_data_source_block KTTC
_cod_database_code 7211040
_chemical_oxdiff_formula 'S3 N3 C3 H4 O1 K1'
_reflns_odcompleteness_completeness 97.55
_reflns_odcompleteness_iscentric 1
_reflns_odcompleteness_theta 71.98
_olex2_refinement_description
;
1. Fixed Uiso
 At 1.2 times of:
  All N(H) groups
2. Restrained distances
 H2B-O2 = O2-H2A
 0.958 with sigma of 0.02
 H1B-O1 = O1-H1A
 0.958 with sigma of 0.02
 H2B-H2A
 1.515 with sigma of 0.04
 H1B-H1A
 1.515 with sigma of 0.04
3.a Aromatic/amide H refined with riding coordinates:
 N3(H3), N4(H4), N10(H10), N14(H14)
;

loop_
_space_group_symop_id
_space_group_symop_operation_xyz
1 'x, y, z'
2 '-x, -y, -z'

loop_
_atom_site_label
_atom_site_type_symbol
_atom_site_fract_x
_atom_site_fract_y
_atom_site_fract_z
_atom_site_U_iso_or_equiv
_atom_site_adp_type
_atom_site_occupancy
_atom_site_symmetry_multiplicity
_atom_site_calc_flag
_atom_site_refinement_flags
H1A H -0.005(6) -0.328(2) 0.317(4) 0.111(15) Uiso 1 1 d D
H1B H -0.042(5) -0.464(3) 0.292(3) 0.085(12) Uiso 1 1 d D
H2A H 0.424(7) -0.675(3) 0.192(5) 0.15(2) Uiso 1 1 d D
H2B H 0.582(3) -0.583(5) 0.189(5) 0.16(3) Uiso 1 1 d D
C3 C -0.2752(3) 0.0249(2) 0.02084(18) 0.0343(4) Uani 1 1 d .
C5 C -0.0967(3) 0.02513(19) -0.16048(17) 0.0340(4) Uani 1 1 d .
C8 C -0.1660(3) -0.1849(2) -0.02003(18) 0.0365(4) Uani 1 1 d .
C16 C 0.4247(3) -0.2329(2) 0.39817(18) 0.0348(4) Uani 1 1 d .
C18 C 0.2448(3) -0.23534(19) 0.57947(18) 0.0354(4) Uani 1 1 d .
C19 C 0.3116(3) -0.02475(19) 0.43984(18) 0.0349(4) Uani 1 1 d .
N1 N -0.1916(3) 0.09293(16) -0.08616(15) 0.0366(4) Uani 1 1 d .
N3 N -0.2552(3) -0.11202(16) 0.05271(14) 0.0365(4) Uani 1 1 d .
H3 H -0.3027 -0.1531 0.1235 0.044 Uiso 1 1 calc R
N4 N -0.0890(3) -0.11250(17) -0.12754(15) 0.0377(4) Uani 1 1 d .
H4 H -0.0320 -0.1543 -0.1783 0.045 Uiso 1 1 calc R
N10 N 0.2290(3) -0.09928(17) 0.54602(16) 0.0377(4) Uani 1 1 d .
H10 H 0.1634 -0.0589 0.5948 0.045 Uiso 1 1 calc R
N13 N 0.3416(3) -0.30274(17) 0.50441(15) 0.0390(4) Uani 1 1 d .
N14 N 0.4124(3) -0.09611(16) 0.36902(15) 0.0364(4) Uani 1 1 d .
H14 H 0.4721 -0.0537 0.3022 0.044 Uiso 1 1 calc R
O1 O 0.0249(3) -0.4184(2) 0.3290(2) 0.0701(6) Uani 1 1 d D
O2 O 0.4544(4) -0.5896(2) 0.1940(3) 0.0866(8) Uani 1 1 d D
S1 S 0.28767(9) 0.13937(5) 0.39848(5) 0.04552(17) Uani 1 1 d .
S2 S -0.15064(10) -0.35131(5) 0.02006(5) 0.05097(18) Uani 1 1 d .
S3 S 0.54659(8) -0.31142(5) 0.29911(5) 0.04145(16) Uani 1 1 d .
S4 S -0.39971(8) 0.10147(5) 0.11941(5) 0.04124(16) Uani 1 1 d .
S5 S 0.02003(8) 0.10104(5) -0.29410(4) 0.04015(16) Uani 1 1 d .
S6 S 0.13869(9) -0.31374(5) 0.71580(5) 0.04555(17) Uani 1 1 d .
K1 K 0.27654(8) -0.56072(5) 0.45153(5) 0.05403(17) Uani 1 1 d .
K2 K 0.28763(11) -0.36797(6) 0.08889(6) 0.0655(2) Uani 1 1 d .

loop_
_atom_site_aniso_label
_atom_site_aniso_U_11
_atom_site_aniso_U_22
_atom_site_aniso_U_33
_atom_site_aniso_U_23
_atom_site_aniso_U_13
_atom_site_aniso_U_12
C3 0.0367(11) 0.0325(9) 0.0343(9) -0.0097(7) -0.0053(8) 0.0023(7)
C5 0.0375(11) 0.0325(9) 0.0322(9) -0.0086(7) -0.0046(8) 0.0008(7)
C8 0.0418(11) 0.0334(9) 0.0342(10) -0.0093(8) -0.0038(8) 0.0010(8)
C16 0.0383(11) 0.0303(9) 0.0353(9) -0.0085(7) -0.0033(8) 0.0022(7)
C18 0.0417(11) 0.0301(9) 0.0328(9) -0.0068(7) -0.0024(8) 0.0011(7)
C19 0.0380(11) 0.0311(9) 0.0349(9) -0.0081(7) -0.0029(8) 0.0008(7)
N1 0.0426(10) 0.0308(8) 0.0355(8) -0.0081(7) -0.0033(7) 0.0022(7)
N3 0.0443(10) 0.0317(8) 0.0306(8) -0.0053(6) -0.0009(7) 0.0022(7)
N4 0.0454(10) 0.0323(8) 0.0337(8) -0.0097(7) 0.0018(7) 0.0020(7)
N10 0.0449(10) 0.0306(8) 0.0357(8) -0.0091(7) 0.0010(7) 0.0029(7)
N13 0.0487(11) 0.0315(8) 0.0345(9) -0.0078(7) 0.0000(8) 0.0029(7)
N14 0.0447(10) 0.0292(8) 0.0318(8) -0.0058(6) 0.0026(7) 0.0000(7)
O1 0.0741(15) 0.0448(9) 0.0992(17) -0.0190(10) -0.0348(13) 0.0064(9)
O2 0.0930(19) 0.0406(10) 0.130(2) -0.0108(12) -0.0429(17) 0.0047(10)
S1 0.0611(4) 0.0280(3) 0.0442(3) -0.0075(2) -0.0005(3) 0.0024(2)
S2 0.0721(4) 0.0297(3) 0.0461(3) -0.0074(2) 0.0030(3) 0.0020(2)
S3 0.0507(3) 0.0343(3) 0.0363(3) -0.0104(2) 0.0045(2) 0.0041(2)
S4 0.0484(3) 0.0361(3) 0.0366(3) -0.0109(2) 0.0031(2) 0.0057(2)
S5 0.0497(3) 0.0346(3) 0.0329(3) -0.0069(2) 0.0020(2) -0.0007(2)
S6 0.0598(4) 0.0345(3) 0.0359(3) -0.0057(2) 0.0078(2) 0.0009(2)
K1 0.0606(4) 0.0405(3) 0.0604(3) -0.0100(2) -0.0119(3) 0.0045(2)
K2 0.0848(5) 0.0443(3) 0.0626(4) -0.0045(2) -0.0125(3) 0.0118(3)

loop_
_atom_type_symbol
_atom_type_description
_atom_type_scat_dispersion_real
_atom_type_scat_dispersion_imag
_atom_type_scat_source
C C 0.0181 0.0091 'International Tables Vol C Tables 4.2.6.8 and 6.1.1.4'
H H 0.0000 0.0000 'International Tables Vol C Tables 4.2.6.8 and 6.1.1.4'
N N 0.0311 0.0180 'International Tables Vol C Tables 4.2.6.8 and 6.1.1.4'
O O 0.0492 0.0322 'International Tables Vol C Tables 4.2.6.8 and 6.1.1.4'
S S 0.3331 0.5567 'International Tables Vol C Tables 4.2.6.8 and 6.1.1.4'
K K 0.3868 1.0657 'International Tables Vol C Tables 4.2.6.8 and 6.1.1.4'

loop_
_exptl_crystal_face_index_h
_exptl_crystal_face_index_k
_exptl_crystal_face_index_l
_exptl_crystal_face_perp_dist
_exptl_oxdiff_crystal_face_indexfrac_h
_exptl_oxdiff_crystal_face_indexfrac_k
_exptl_oxdiff_crystal_face_indexfrac_l
_exptl_oxdiff_crystal_face_x
_exptl_oxdiff_crystal_face_y
_exptl_oxdiff_crystal_face_z
0 7 1 0.0524 -0.0013 7.0048 1.0092 1.0504 -0.0311 0.0533
0 -7 -1 0.0164 0.0013 -7.0048 -1.0092 -1.0504 0.0311 -0.0533
0 1 -7 0.0846 0.0019 1.0029 -6.9947 0.2854 0.9666 -0.0162
0 -1 7 0.0696 -0.0019 -1.0029 6.9947 -0.2854 -0.9666 0.0162
-4 0 -4 0.2026 -3.9977 0.0028 -4.0007 0.0522 0.4371 0.8291
4 0 4 0.1906 3.9977 -0.0028 4.0007 -0.0522 -0.4371 -0.8291

loop_
_geom_angle_atom_site_label_1
_geom_angle_atom_site_label_2
_geom_angle_atom_site_label_3
_geom_angle
_geom_angle_site_symmetry_1
_geom_angle_site_symmetry_3
N1 C3 N3 119.40(18) . .
N1 C3 S4 122.11(15) . .
N1 C3 K2 53.86(10) . 2
N3 C3 S4 118.47(15) . .
N3 C3 K2 173.21(14) . 2
S4 C3 K2 68.25(7) . 2
N1 C5 N4 119.85(18) . .
N1 C5 S5 122.51(15) . .
N4 C5 S5 117.63(15) . .
N3 C8 N4 114.31(18) . .
N3 C8 S2 122.66(16) . .
N4 C8 S2 123.03(16) . .
N13 C16 N14 120.28(18) . .
N13 C16 S3 120.64(15) . .
N13 C16 K1 68.10(12) . 2_646
N13 C16 K1 55.89(10) . .
N14 C16 S3 119.08(15) . .
N14 C16 K1 130.88(14) . 2_646
N14 C16 K1 157.27(15) . .
S3 C16 K1 69.57(7) . .
S3 C16 K1 73.79(7) . 2_646
K1 C16 K1 70.74(4) 2_646 .
N10 C18 S6 118.03(16) . .
N13 C18 N10 120.16(18) . .
N13 C18 S6 121.80(15) . .
N10 C19 S1 123.28(16) . .
N14 C19 N10 114.27(17) . .
N14 C19 S1 122.44(15) . .
C3 N1 K2 104.05(12) . 2
C5 N1 C3 118.76(17) . .
C5 N1 K2 137.16(13) . 2
C8 N3 C3 123.97(17) . .
C8 N4 C5 123.53(18) . .
C19 N10 C18 123.52(18) . .
C16 N13 C18 118.21(17) . .
C16 N13 K1 101.93(12) . .
C16 N13 K1 88.54(13) . 2_646
C18 N13 K1 122.54(14) . 2_646
C18 N13 K1 131.78(14) . .
K1 N13 K1 81.46(5) . 2_646
C19 N14 C16 123.46(17) . .
K1 O1 K1 94.84(8) . 2_546
K1 O1 K2 171.47(8) 2_546 .
K1 O1 K2 93.60(7) . .
K2 O2 K1 92.28(9) . .
C19 S1 K1 151.86(8) . 1_565
C8 S2 K2 97.06(8) . .
C8 S2 K2 136.21(8) . 2_545
K2 S2 K2 115.61(2) . 2_545
C16 S3 K1 81.74(7) . .
C16 S3 K1 77.13(7) . 2_646
C16 S3 K2 112.78(8) . .
K1 S3 K1 73.67(2) . 2_646
K1 S3 K2 146.99(2) 2_646 .
K1 S3 K2 76.74(2) . .
C3 S4 K2 83.04(7) . 2
C16 K1 C16 109.26(4) 2_646 .
C16 K1 K1 53.52(4) . 2_646
C16 K1 K1 55.74(4) 2_646 2_646
C16 K1 K2 69.54(4) . .
C16 K1 K2 133.23(4) 2_646 .
N13 K1 C16 102.69(5) . 2_646
N13 K1 C16 23.36(5) 2_646 2_646
N13 K1 C16 96.65(5) 2_646 .
N13 K1 C16 22.18(5) . .
N13 K1 N13 98.54(5) . 2_646
N13 K1 O1 82.03(5) . 2_546
N13 K1 O2 77.43(6) 2_646 .
N13 K1 O2 114.94(6) . .
N13 K1 S1 168.96(5) . 1_545
N13 K1 S1 70.48(4) 2_646 1_545
N13 K1 S3 47.97(3) 2_646 2_646
N13 K1 S3 49.65(4) . .
N13 K1 S3 81.75(4) 2_646 .
N13 K1 S3 84.07(4) . 2_646
N13 K1 K1 51.43(4) . 2_646
N13 K1 K1 47.11(4) 2_646 2_646
N13 K1 K2 89.64(4) . .
N13 K1 K2 110.89(4) 2_646 .
O1 K1 C16 102.47(5) 2_546 .
O1 K1 C16 76.25(6) . .
O1 K1 C16 174.38(6) . 2_646
O1 K1 C16 94.53(5) 2_546 2_646
O1 K1 N13 117.01(5) 2_546 2_646
O1 K1 N13 82.83(6) . .
O1 K1 N13 157.81(7) . 2_646
O1 K1 O1 85.16(8) . 2_546
O1 K1 O2 81.92(7) . .
O1 K1 O2 156.97(7) 2_546 .
O1 K1 S1 106.84(5) . 1_545
O1 K1 S1 103.73(4) 2_546 1_545
O1 K1 S3 153.13(6) . 2_646
O1 K1 S3 69.84(4) 2_546 2_646
O1 K1 S3 131.15(4) 2_546 .
O1 K1 S3 82.46(5) . .
O1 K1 K1 129.76(5) . 2_646
O1 K1 K1 104.85(5) 2_546 2_646
O1 K1 K2 132.06(4) 2_546 .
O1 K1 K2 46.92(6) . .
O2 K1 C16 96.48(6) . 2_646
O2 K1 C16 92.89(6) . .
O2 K1 S1 62.51(4) . 1_545
O2 K1 S3 124.93(5) . 2_646
O2 K1 S3 65.78(5) . .
O2 K1 K1 98.07(6) . 2_646
O2 K1 K2 39.26(4) . .
S1 K1 C16 67.76(4) 1_545 2_646
S1 K1 C16 153.78(4) 1_545 .
S1 K1 S3 125.10(2) 1_545 .
S1 K1 S3 89.071(19) 1_545 2_646
S1 K1 K1 117.58(3) 1_545 2_646
S1 K1 K2 93.212(18) 1_545 .
S3 K1 C16 101.85(4) . 2_646
S3 K1 C16 28.69(4) . .
S3 K1 C16 29.08(4) 2_646 2_646
S3 K1 C16 99.10(4) 2_646 .
S3 K1 S3 106.33(2) . 2_646
S3 K1 K1 53.623(17) . 2_646
S3 K1 K1 52.709(16) 2_646 2_646
S3 K1 K2 53.766(17) . .
S3 K1 K2 156.15(2) 2_646 .
K1 K1 K2 106.10(2) 2_646 .
C3 K2 S2 132.83(4) 2 2_545
C3 K2 S3 87.65(4) 2 .
C3 K2 K1 124.77(4) 2 .
C3 K2 K2 121.18(4) 2 2_645
N1 K2 C3 22.08(5) 2 2
N1 K2 O1 82.51(5) 2 .
N1 K2 S2 140.74(5) 2 2_545
N1 K2 S2 78.64(4) 2 .
N1 K2 S3 79.65(4) 2 .
N1 K2 S4 50.80(4) 2 2
N1 K2 K1 105.61(4) 2 .
N1 K2 K2 142.30(5) 2 2_645
O1 K2 C3 104.52(5) . 2
O1 K2 S2 98.56(4) . 2_545
O1 K2 S2 73.78(5) . .
O1 K2 S3 73.87(4) . .
O1 K2 S4 133.07(4) . 2
O1 K2 K1 39.47(4) . .
O1 K2 K2 133.36(4) . 2_645
O2 K2 C3 151.22(8) . 2
O2 K2 N1 147.02(8) . 2
O2 K2 O1 83.55(9) . .
O2 K2 S2 71.00(6) . 2_545
O2 K2 S2 125.29(7) . .
O2 K2 S3 67.80(6) . .
O2 K2 S4 137.48(8) . 2
O2 K2 K1 48.46(8) . .
O2 K2 K2 52.08(8) . 2_645
S2 K2 C3 83.34(4) . 2
S2 K2 S2 64.39(2) . 2_545
S2 K2 S3 142.92(3) . .
S2 K2 K1 109.40(2) . .
S2 K2 K1 98.971(18) 2_545 .
S2 K2 K2 57.571(18) 2_545 2_645
S2 K2 K2 117.62(3) . 2_645
S3 K2 S2 138.66(2) . 2_545
S3 K2 K1 49.499(14) . .
S3 K2 K2 97.79(3) . 2_645
S4 K2 C3 28.72(3) 2 2
S4 K2 S2 114.11(2) 2 2_545
S4 K2 S2 90.43(2) 2 .
S4 K2 S3 98.63(2) 2 .
S4 K2 K1 146.50(2) 2 .
S4 K2 K2 93.28(2) 2 2_645
K1 K2 K2 100.407(19) . 2_645

loop_
_geom_bond_atom_site_label_1
_geom_bond_atom_site_label_2
_geom_bond_distance
_geom_bond_site_symmetry_2
C3 N1 1.346(3) .
C3 N3 1.381(3) .
C3 S4 1.681(2) .
C3 K2 3.472(2) 2
C5 N1 1.336(3) .
C5 N4 1.382(2) .
C5 S5 1.685(2) .
C8 N3 1.342(3) .
C8 N4 1.350(3) .
C8 S2 1.674(2) .
C16 N13 1.344(3) .
C16 N14 1.374(2) .
C16 S3 1.689(2) .
C16 K1 3.388(2) 2_646
C16 K1 3.483(2) .
C18 N10 1.371(3) .
C18 N13 1.345(3) .
C18 S6 1.688(2) .
C19 N10 1.359(3) .
C19 N14 1.351(3) .
C19 S1 1.658(2) .
N1 K2 2.8906(17) 2
N13 K1 2.9472(18) .
N13 K1 3.145(2) 2_646
O1 K1 2.689(2) .
O1 K1 3.083(3) 2_546
O1 K2 3.089(3) .
O2 K1 3.162(4) .
O2 K2 2.674(2) .
S1 K1 3.2942(7) 1_565
S2 K2 3.4263(11) .
S2 K2 3.6653(9) 2_545
S3 K1 3.2979(8) .
S3 K1 3.3375(8) 2_646
S3 K2 3.4983(10) .
S4 K2 3.2489(8) 2
K1 C16 3.388(2) 2_646
K1 N13 3.145(2) 2_646
K1 O1 3.083(3) 2_546
K1 S1 3.2942(7) 1_545
K1 S3 3.3375(8) 2_646
K1 K1 3.9780(12) 2_646
K1 K2 4.2213(8) .
K2 C3 3.472(2) 2
K2 N1 2.8906(17) 2
K2 S2 3.6653(9) 2_545
K2 S4 3.2488(8) 2
K2 K2 4.6246(13) 2_645
